data_2229736
loop_
_publ_author_name
'W\"ohlert, Susanne'
'Wriedt, Mario'
'Jess, Inke'
'N\"ather, Christian'

_publ_section_title
;
 Polymeric potassium triformatocobalt(II)
;
_journal_coeditor_code KJ2172
_journal_issue 4
_journal_name_full 'Acta Crystallographica Section E'
_journal_page_first m422
_journal_paper_doi 10.1107/S1600536811008737
_journal_volume 67
_journal_year 2011
_chemical_formula_iupac '[Co K (C H O2)3]'
_chemical_formula_moiety 'C3 H3 Co K O6'
_chemical_formula_sum 'C3 H3 Co K O6'
_chemical_formula_weight 233.08
_chemical_name_systematic
;
Poly[tri-\m-formato-cobalt(II)potassium]
;
_space_group_IT_number 15
_symmetry_cell_setting monoclinic
_symmetry_space_group_name_Hall '-C 2yc'
_symmetry_space_group_name_H-M 'C 1 2/c 1'
_atom_sites_solution_hydrogens geom
_atom_sites_solution_primary direct
_atom_sites_solution_secondary difmap
_audit_creation_method SHELXL-97
_cell_angle_alpha 90.00
_cell_angle_beta 95.539(6)
_cell_angle_gamma 90.00
_cell_formula_units_Z 4
_cell_length_a 10.7244(8)
_cell_length_b 8.9653(6)
_cell_length_c 6.8742(5)
_cell_measurement_reflns_used 6120
_cell_measurement_temperature 293(2)
_cell_measurement_theta_max 29.16
_cell_measurement_theta_min 2.97
_cell_volume 657.85(8)
_computing_cell_refinement 'X-AREA (Stoe & Cie, 2008)'
_computing_data_collection 'X-AREA (Stoe & Cie, 2008)'
_computing_data_reduction 'X-AREA (Stoe & Cie, 2008)'
_computing_molecular_graphics
;
XP in SHELXTL (Sheldrick, 2008) and DIAMOND (Brandenburg, 1999)
;
_computing_publication_material 'XCIF in SHELXTL (Sheldrick, 2008)'
_computing_structure_refinement 'SHELXL97 (Sheldrick, 2008)'
_computing_structure_solution 'SHELXS97 (Sheldrick, 2008)'
_diffrn_ambient_temperature 293(2)
_diffrn_measured_fraction_theta_full 0.998
_diffrn_measured_fraction_theta_max 0.998
_diffrn_measurement_device_type 'Stoe IPDS-2'
_diffrn_measurement_method \w
_diffrn_radiation_monochromator graphite
_diffrn_radiation_source 'fine-focus sealed tube'
_diffrn_radiation_type MoK\a
_diffrn_radiation_wavelength 0.71073
_diffrn_reflns_av_R_equivalents 0.0312
_diffrn_reflns_av_sigmaI/netI 0.0142
_diffrn_reflns_limit_h_max 14
_diffrn_reflns_limit_h_min -14
_diffrn_reflns_limit_k_max 12
_diffrn_reflns_limit_k_min -12
_diffrn_reflns_limit_l_max 9
_diffrn_reflns_limit_l_min -9
_diffrn_reflns_number 6120
_diffrn_reflns_theta_full 29.16
_diffrn_reflns_theta_max 29.16
_diffrn_reflns_theta_min 2.97
_diffrn_standards_decay_% 0
_diffrn_standards_interval_time 0
_diffrn_standards_number 0
_exptl_absorpt_coefficient_mu 3.217
_exptl_absorpt_correction_T_max 0.817
_exptl_absorpt_correction_T_min 0.711
_exptl_absorpt_correction_type numerical
_exptl_absorpt_process_details '(X-SHAPE and X-RED32; Stoe & Cie, 2008)'
_exptl_crystal_colour 'light blue'
_exptl_crystal_density_diffrn 2.353
_exptl_crystal_density_method 'not measured'
_exptl_crystal_description block
_exptl_crystal_F_000 460
_exptl_crystal_size_max 0.1619
_exptl_crystal_size_mid 0.0918
_exptl_crystal_size_min 0.0635
_refine_diff_density_max 0.254
_refine_diff_density_min -0.574
_refine_ls_extinction_coef 0.0126(12)
_refine_ls_extinction_expression Fc^*^=kFc[1+0.001xFc^2^\l^3^/sin(2\q)]^-1/4^
_refine_ls_extinction_method 'SHELXL97 (Sheldrick, 2008)'
_refine_ls_goodness_of_fit_ref 1.150
_refine_ls_hydrogen_treatment constr
_refine_ls_matrix_type full
_refine_ls_number_parameters 54
_refine_ls_number_reflns 892
_refine_ls_number_restraints 0
_refine_ls_restrained_S_all 1.150
_refine_ls_R_factor_all 0.0223
_refine_ls_R_factor_gt 0.0199
_refine_ls_shift/su_max 0.000
_refine_ls_shift/su_mean 0.000
_refine_ls_structure_factor_coef Fsqd
_refine_ls_weighting_details 'calc w=1/[\s^2^(Fo^2^)+(0.0276P)^2^+0.1263P] where P=(Fo^2^+2Fc^2^)/3'
_refine_ls_weighting_scheme calc
_refine_ls_wR_factor_gt 0.0454
_refine_ls_wR_factor_ref 0.0463
_reflns_number_gt 853
_reflns_number_total 892
_reflns_threshold_expression I>2\s(I)
_cod_data_source_file kj2172.cif
_cod_data_source_block I
_cod_original_sg_symbol_H-M 'C 2/c'
_cod_database_code 2229736
_cod_database_fobs_code 2229736

loop_
_symmetry_equiv_pos_as_xyz
'x, y, z'
'-x, y, -z+1/2'
'x+1/2, y+1/2, z'
'-x+1/2, y+1/2, -z+1/2'
'-x, -y, -z'
'x, -y, z-1/2'
'-x+1/2, -y+1/2, -z'
'x+1/2, -y+1/2, z-1/2'

loop_
_atom_site_type_symbol
_atom_site_label
_atom_site_fract_x
_atom_site_fract_y
_atom_site_fract_z
_atom_site_U_iso_or_equiv
_atom_site_adp_type
_atom_site_calc_flag
_atom_site_refinement_flags
_atom_site_occupancy
_atom_site_disorder_assembly
_atom_site_disorder_group
K K1 0.0000 0.10357(5) 0.2500 0.02582(12) Uani d S 1 . .
Co Co1 0.2500 0.2500 0.0000 0.01561(10) Uani d S 1 . .
O O1 0.16793(10) 0.33291(11) 0.24238(15) 0.0274(2) Uani d . 1 . .
O O2 0.25445(9) 0.54804(11) 0.34563(15) 0.0271(2) Uani d . 1 . .
C C1 0.18397(13) 0.44031(15) 0.3568(2) 0.0244(3) Uani d . 1 . .
H H1 0.1371 0.4392 0.4638 0.029 Uiso calc R 1 . .
O O11 0.43048(9) 0.31029(12) 0.12114(14) 0.0260(2) Uani d . 1 . .
C C11 0.5000 0.2478(2) 0.2500 0.0271(4) Uani d S 1 . .
H H11 0.5000 0.1441 0.2500 0.033 Uiso calc SR 1 . .

loop_
_atom_site_aniso_label
_atom_site_aniso_U_11
_atom_site_aniso_U_22
_atom_site_aniso_U_33
_atom_site_aniso_U_12
_atom_site_aniso_U_13
_atom_site_aniso_U_23
K1 0.0278(2) 0.01932(19) 0.0318(2) 0.000 0.01004(16) 0.000
Co1 0.01611(14) 0.01374(14) 0.01648(14) -0.00041(8) -0.00102(8) 0.00122(8)
O1 0.0332(5) 0.0223(5) 0.0277(5) -0.0087(4) 0.0091(4) -0.0093(4)
O2 0.0300(5) 0.0204(4) 0.0318(5) -0.0063(4) 0.0076(4) -0.0089(4)
C1 0.0312(6) 0.0213(6) 0.0215(6) -0.0042(5) 0.0069(5) -0.0037(5)
O11 0.0215(4) 0.0303(5) 0.0245(5) -0.0036(4) -0.0063(4) 0.0033(4)
C11 0.0270(9) 0.0217(9) 0.0310(10) 0.000 -0.0057(8) 0.000

loop_
_atom_type_symbol
_atom_type_description
_atom_type_scat_dispersion_real
_atom_type_scat_dispersion_imag
_atom_type_scat_source
C C 0.0033 0.0016 'International Tables Vol C Tables 4.2.6.8 and 6.1.1.4'
H H 0.0000 0.0000 'International Tables Vol C Tables 4.2.6.8 and 6.1.1.4'
O O 0.0106 0.0060 'International Tables Vol C Tables 4.2.6.8 and 6.1.1.4'
K K 0.2009 0.2494 'International Tables Vol C Tables 4.2.6.8 and 6.1.1.4'
Co Co 0.3494 0.9721 'International Tables Vol C Tables 4.2.6.8 and 6.1.1.4'

loop_
_geom_angle_atom_site_label_1
_geom_angle_atom_site_label_2
_geom_angle_atom_site_label_3
_geom_angle_site_symmetry_1
_geom_angle_site_symmetry_3
_geom_angle
_geom_angle_publ_flag
O1 K1 O1 . 2 82.62(5) ?
O1 K1 O2 . 3_445 140.19(3) ?
O1 K1 O2 2 3_445 59.81(3) ?
O2 K1 O2 3_445 4_545 159.66(4) ?
O1 K1 O11 . 8_456 92.48(3) ?
O1 K1 O11 2 8_456 63.08(3) ?
O2 K1 O11 3_445 8_456 60.35(3) ?
O2 K1 O11 4_545 8_456 126.22(3) ?
O11 K1 O11 8_456 7 148.37(5) ?
O1 K1 O11 . 3_445 147.11(3) ?
O1 K1 O11 2 3_445 123.09(3) ?
O2 K1 O11 3_445 3_445 71.79(3) ?
O2 K1 O11 4_545 3_445 89.25(3) ?
O11 K1 O11 8_456 3_445 116.58(3) ?
O11 K1 O11 7 3_445 93.17(3) ?
O11 K1 O11 3_445 4_545 45.45(4) ?
O1 K1 C11 . 3_445 138.69(2) ?
O2 K1 C11 3_445 3_445 79.83(2) ?
O11 K1 C11 8_456 3_445 105.81(2) ?
O11 K1 C11 3_445 3_445 22.727(19) ?
O1 Co1 O1 . 7 180.0 ?
O1 Co1 O2 . 6_565 97.34(4) ?
O1 Co1 O2 7 6_565 82.66(4) ?
O2 Co1 O2 6_565 4_545 180.00(3) ?
O1 Co1 O11 . 7 87.99(4) ?
O1 Co1 O11 7 7 92.01(4) ?
O2 Co1 O11 6_565 7 94.96(4) ?
O2 Co1 O11 4_545 7 85.04(4) ?
O11 Co1 O11 7 . 180.00(6) ?
C1 O1 Co1 . . 137.25(9) ?
C1 O1 K1 . . 128.31(9) ?
Co1 O1 K1 . . 94.38(3) ?
C1 O2 Co1 . 4 126.81(9) ?
C1 O2 K1 . 3 138.13(9) ?
Co1 O2 K1 4 3 91.88(3) ?
O2 C1 O1 . . 127.90(13) ?
O2 C1 H1 . . 116.0 ?
O1 C1 H1 . . 116.0 ?
C11 O11 Co1 . . 129.50(9) ?
C11 O11 K1 . 7 125.17(6) ?
Co1 O11 K1 . 7 91.47(3) ?
C11 O11 K1 . 3 94.23(9) ?
Co1 O11 K1 . 3 124.29(4) ?
K1 O11 K1 7 3 86.83(3) ?
O11 C11 O11 2_655 . 126.09(18) ?
O11 C11 K1 2_655 3 63.04(9) ?
O11 C11 H11 . . 117.0 ?
K1 C11 H11 3 . 180.0 ?

loop_
_geom_bond_atom_site_label_1
_geom_bond_atom_site_label_2
_geom_bond_site_symmetry_2
_geom_bond_distance
_geom_bond_publ_flag
K1 O1 . 2.7371(10) y
K1 O2 3_445 2.8193(10) y
K1 O11 8_456 2.8335(10) ?
K1 O11 3_445 2.8507(11) y
K1 C11 3_445 3.189(2) ?
Co1 O1 . 2.0943(10) y
Co1 O2 6_565 2.1015(10) y
Co1 O11 7 2.1026(9) y
O1 C1 . 1.2448(17) ?
O2 C1 . 1.2335(17) ?
C1 H1 . 0.9300 ?
O11 C11 . 1.2356(13) ?
C11 H11 . 0.9300 ?
